data_7029699
loop_
_publ_author_name
'Ma, Jing'
'Zhao, Ke-Qing'
'Walton, Mark J.'
'Wright, Joseph A.'
'Frese, Josef W. A.'
'Elsegood, Mark R. J.'
'Xing, Qifeng'
'Sun, Wen-Hua'
'Redshaw, Carl'

_publ_section_title
;
 Vanadyl complexes bearing bi-dentate phenoxyimine ligands: synthesis,
 structural studies and ethylene polymerization capability.
;
_journal_issue 22
_journal_name_full 'Dalton transactions (Cambridge, England : 2003)'
_journal_page_first 8300
_journal_page_last 8310
_journal_paper_doi 10.1039/c4dt00021h
_journal_volume 43
_journal_year 2014
_chemical_formula_moiety 'C51 H56 N2 O8 V2'
_chemical_formula_sum 'C51 H56 N2 O8 V2'
_chemical_formula_weight 926.86
_chemical_name_systematic
;
 ?
;
_space_group_IT_number 2
_symmetry_space_group_name_Hall '-P 1'
_symmetry_space_group_name_H-M 'P -1'
_atom_sites_solution_hydrogens geom
_atom_sites_solution_primary direct
_atom_sites_solution_secondary difmap
_audit_creation_method SHELXL-97
_cell_angle_alpha 71.25(3)
_cell_angle_beta 71.42(3)
_cell_angle_gamma 74.94(3)
_cell_formula_units_Z 2
_cell_length_a 10.169(2)
_cell_length_b 12.960(3)
_cell_length_c 20.218(4)
_cell_measurement_reflns_used 17326
_cell_measurement_temperature 173(2)
_cell_measurement_theta_max 25.00
_cell_measurement_theta_min 1.69
_cell_volume 2354.6(10)
_computing_cell_refinement 'CrystalClear (Rigaku Inc., 2007)'
_computing_data_collection 'CrystalClear (Rigaku Inc., 2007)'
_computing_data_reduction 'CrystalClear (Rigaku Inc., 2007)'
_computing_molecular_graphics 'XP in Siemens SHELXTL (Sheldrick, 1994)'
_computing_publication_material 'SHELX97 (Sheldrick, 1997)'
_computing_structure_refinement 'SHELXL-97 (Sheldrick, 1997)'
_computing_structure_solution 'SHELXS-97 (Sheldrick, 1990)'
_diffrn_ambient_temperature 173(2)
_diffrn_measured_fraction_theta_full 0.990
_diffrn_measured_fraction_theta_max 0.990
_diffrn_measurement_device_type 'MM007-HF CCD(Saturn 724+)'
_diffrn_measurement_method '\w scans at fixed \c = 45\%'
_diffrn_radiation_monochromator graphite
_diffrn_radiation_source 'fine-focus sealed tube'
_diffrn_radiation_type MoK\a
_diffrn_radiation_wavelength 0.71073
_diffrn_reflns_av_R_equivalents 0.0574
_diffrn_reflns_av_unetI/netI 0.0599
_diffrn_reflns_limit_h_max 12
_diffrn_reflns_limit_h_min -11
_diffrn_reflns_limit_k_max 15
_diffrn_reflns_limit_k_min -15
_diffrn_reflns_limit_l_max 23
_diffrn_reflns_limit_l_min -24
_diffrn_reflns_number 17326
_diffrn_reflns_theta_full 25.00
_diffrn_reflns_theta_max 25.00
_diffrn_reflns_theta_min 1.69
_diffrn_standards_decay_% none
_diffrn_standards_interval_count none
_diffrn_standards_interval_time none
_diffrn_standards_number none
_exptl_absorpt_coefficient_mu 0.452
_exptl_absorpt_correction_T_max 1.0000
_exptl_absorpt_correction_T_min 0.6363
_exptl_absorpt_correction_type empirical
_exptl_absorpt_process_details 'SADABS (Sheldrick, 1996)'
_exptl_crystal_colour brown
_exptl_crystal_density_diffrn 1.307
_exptl_crystal_density_method 'not measured'
_exptl_crystal_description Plate
_exptl_crystal_F_000 972
_exptl_crystal_size_max 0.443
_exptl_crystal_size_mid 0.282
_exptl_crystal_size_min 0.254
_refine_diff_density_max 0.324
_refine_diff_density_min -0.303
_refine_diff_density_rms 0.057
_refine_ls_extinction_method none
_refine_ls_goodness_of_fit_ref 1.072
_refine_ls_hydrogen_treatment constr
_refine_ls_matrix_type full
_refine_ls_number_parameters 577
_refine_ls_number_reflns 8194
_refine_ls_number_restraints 756
_refine_ls_restrained_S_all 1.032
_refine_ls_R_factor_gt 0.0464
_refine_ls_shift/su_max 0.000
_refine_ls_shift/su_mean 0.000
_refine_ls_structure_factor_coef Fsqd
_refine_ls_weighting_details 'calc w=1/[\s^2^(Fo^2^)+(0.0440P)^2^+0.9953P] where P=(Fo^2^+2Fc^2^)/3'
_refine_ls_weighting_scheme calc
_refine_ls_wR_factor_gt 0.1112
_refine_ls_wR_factor_ref 0.1164
_reflns_number_gt 7318
_reflns_number_total 8194
_reflns_threshold_expression >2sigma(I)
_cod_data_source_file c4dt00021h2.cif
_cod_data_source_block 13
_cod_depositor_comments 'Adding full bibliography for 7029687--7029699.cif.'
_cod_database_code 7029699
_refine_ls_r_factor_ref 0.0536

loop_
_symmetry_equiv_pos_as_xyz
'x, y, z'
'-x, -y, -z'

loop_
_atom_site_label
_atom_site_type_symbol
_atom_site_fract_x
_atom_site_fract_y
_atom_site_fract_z
_atom_site_U_iso_or_equiv
_atom_site_adp_type
_atom_site_occupancy
_atom_site_symmetry_multiplicity
_atom_site_calc_flag
_atom_site_refinement_flags
V1 V 0.62987(4) 0.09923(3) 0.286474(19) 0.02253(11) Uani 1 1 d U
V2 V 0.49046(4) 0.32952(3) 0.204796(19) 0.02236(11) Uani 1 1 d U
O2 O 0.34423(16) 0.32477(13) 0.19383(9) 0.0317(4) Uani 1 1 d U
O6 O 0.60890(15) 0.40664(12) 0.11990(8) 0.0248(3) Uani 1 1 d U
O4 O 0.61267(16) 0.18865(12) 0.18903(8) 0.0273(3) Uani 1 1 d U
O3 O 0.52571(16) 0.24610(12) 0.29840(8) 0.0268(3) Uani 1 1 d U
H3A H 0.5014 0.2681 0.3361 0.032 Uiso 1 1 d R
O1 O 0.52211(17) 0.01571(13) 0.31703(9) 0.0341(4) Uani 1 1 d U
O5 O 0.81034(16) 0.02104(13) 0.24437(8) 0.0305(4) Uani 1 1 d U
O7 O 0.83895(16) 0.24875(14) 0.28983(8) 0.0346(4) Uani 1 1 d U
O8 O 0.3909(2) 0.72732(14) 0.31680(11) 0.0485(5) Uani 1 1 d U
N2 N 0.43609(18) 0.47528(15) 0.23856(10) 0.0251(4) Uani 1 1 d U
N1 N 0.70379(18) 0.06463(14) 0.37749(9) 0.0236(4) Uani 1 1 d U
C1 C 0.8775(2) 0.3474(2) 0.01925(13) 0.0341(5) Uani 1 1 d U
H1A H 0.8152 0.3150 0.0655 0.051 Uiso 1 1 calc R
H1B H 0.9543 0.3693 0.0281 0.051 Uiso 1 1 calc R
H1C H 0.9168 0.2927 -0.0091 0.051 Uiso 1 1 calc R
C2 C 0.6745(2) 0.4192(2) -0.04047(12) 0.0312(5) Uani 1 1 d U
H2A H 0.6039 0.3940 0.0044 0.047 Uiso 1 1 calc R
H2B H 0.7137 0.3598 -0.0651 0.047 Uiso 1 1 calc R
H2C H 0.6300 0.4843 -0.0720 0.047 Uiso 1 1 calc R
C3 C 0.8959(3) 0.4952(2) -0.09495(13) 0.0394(6) Uani 1 1 d U
H111 H 0.9353 0.4378 -0.1213 0.059 Uiso 1 1 calc R
H3B H 0.9723 0.5168 -0.0856 0.059 Uiso 1 1 calc R
H3C H 0.8456 0.5598 -0.1240 0.059 Uiso 1 1 calc R
C4 C 0.7930(2) 0.44981(19) -0.02277(12) 0.0278(5) Uani 1 1 d U
C5 C 0.7261(2) 0.53653(18) 0.02084(12) 0.0259(5) Uani 1 1 d U
C6 C 0.7475(2) 0.6454(2) -0.00696(13) 0.0342(5) Uani 1 1 d U
H6 H 0.8080 0.6657 -0.0540 0.041 Uiso 1 1 calc R
C7 C 0.6850(3) 0.7266(2) 0.03052(14) 0.0392(6) Uani 1 1 d U
H7 H 0.7045 0.7997 0.0095 0.047 Uiso 1 1 calc R
C8 C 0.5960(3) 0.70043(19) 0.09740(13) 0.0349(5) Uani 1 1 d U
H8 H 0.5525 0.7554 0.1231 0.042 Uiso 1 1 calc R
C9 C 0.5681(2) 0.59174(18) 0.12856(12) 0.0265(5) Uani 1 1 d U
C10 C 0.6335(2) 0.50909(17) 0.09067(11) 0.0234(4) Uani 1 1 d U
C11 C 0.4738(2) 0.56921(18) 0.19940(12) 0.0265(5) Uani 1 1 d U
H11 H 0.4343 0.6302 0.2201 0.032 Uiso 1 1 calc R
C12 C 0.3518(2) 0.47122(17) 0.31112(12) 0.0273(5) Uani 1 1 d U
C13 C 0.2291(3) 0.4257(2) 0.33499(14) 0.0362(6) Uani 1 1 d U
H13 H 0.2009 0.4019 0.3026 0.043 Uiso 1 1 calc R
C14 C 0.1485(3) 0.4151(2) 0.40573(15) 0.0422(6) Uani 1 1 d U
H14 H 0.0649 0.3845 0.4216 0.051 Uiso 1 1 calc R
C15 C 0.1896(3) 0.4489(2) 0.45291(14) 0.0398(6) Uani 1 1 d U
H15 H 0.1342 0.4418 0.5014 0.048 Uiso 1 1 calc R
C16 C 0.3116(3) 0.49320(19) 0.42985(13) 0.0363(6) Uani 1 1 d U
H16 H 0.3392 0.5158 0.4630 0.044 Uiso 1 1 calc R
C17 C 0.3949(2) 0.50541(18) 0.35891(12) 0.0297(5) Uani 1 1 d U
C18 C 0.5270(3) 0.5514(2) 0.33703(12) 0.0346(5) Uani 1 1 d U
C19 C 0.5218(3) 0.6662(2) 0.31733(13) 0.0411(6) Uani 1 1 d U
C21 C 0.3746(5) 0.8460(2) 0.2967(2) 0.0791(12) Uani 1 1 d U
H21A H 0.4248 0.8716 0.2459 0.119 Uiso 1 1 calc R
H21B H 0.4134 0.8691 0.3272 0.119 Uiso 1 1 calc R
H21C H 0.2743 0.8783 0.3032 0.119 Uiso 1 1 calc R
C22 C 0.6412(4) 0.7102(3) 0.29977(16) 0.0579(8) Uani 1 1 d U
H22 H 0.6363 0.7881 0.2865 0.070 Uiso 1 1 calc R
C23 C 0.7683(4) 0.6401(4) 0.3017(2) 0.0757(11) Uani 1 1 d U
H23 H 0.8509 0.6704 0.2902 0.091 Uiso 1 1 calc R
C24 C 0.7779(4) 0.5267(4) 0.3199(2) 0.0745(10) Uani 1 1 d U
H24 H 0.8665 0.4793 0.3202 0.089 Uiso 1 1 calc R
C25 C 0.6560(3) 0.4822(3) 0.33799(16) 0.0512(7) Uani 1 1 d U
H25 H 0.6615 0.4042 0.3510 0.061 Uiso 1 1 calc R
C26 C 0.6315(3) 0.15173(19) 0.12621(12) 0.0333(5) Uani 1 1 d U
H26A H 0.7272 0.1075 0.1147 0.040 Uiso 1 1 calc R
H26B H 0.6240 0.2169 0.0845 0.040 Uiso 1 1 calc R
C27 C 0.5249(4) 0.0832(3) 0.13708(15) 0.0550(8) Uani 1 1 d U
H27A H 0.4296 0.1285 0.1468 0.066 Uiso 1 1 calc R
H27B H 0.5299 0.0199 0.1801 0.066 Uiso 1 1 calc R
C28 C 0.5466(4) 0.0396(3) 0.07235(17) 0.0623(9) Uani 1 1 d U
H28A H 0.5470 0.1017 0.0290 0.093 Uiso 1 1 calc R
H28B H 0.4699 0.0004 0.0808 0.093 Uiso 1 1 calc R
H28C H 0.6368 -0.0113 0.0654 0.093 Uiso 1 1 calc R
C29 C 1.0533(3) 0.0263(3) 0.11786(17) 0.0617(9) Uani 1 1 d U
H29A H 0.9670 0.0755 0.1355 0.093 Uiso 1 1 calc R
H29B H 1.0770 0.0449 0.0650 0.093 Uiso 1 1 calc R
H29C H 1.1307 0.0354 0.1334 0.093 Uiso 1 1 calc R
C30 C 0.9067(4) -0.1124(3) 0.12862(16) 0.0617(9) Uani 1 1 d U
H30A H 0.9026 -0.1915 0.1435 0.093 Uiso 1 1 calc R
H30B H 0.9197 -0.0847 0.0762 0.093 Uiso 1 1 calc R
H30C H 0.8186 -0.0722 0.1532 0.093 Uiso 1 1 calc R
C31 C 1.1639(4) -0.1667(3) 0.1137(2) 0.0858(13) Uani 1 1 d U
H31A H 1.2447 -0.1603 0.1277 0.129 Uiso 1 1 calc R
H31B H 1.1809 -0.1413 0.0610 0.129 Uiso 1 1 calc R
H31C H 1.1512 -0.2441 0.1300 0.129 Uiso 1 1 calc R
C32 C 1.0300(3) -0.0947(2) 0.14890(15) 0.0513(7) Uani 1 1 d U
C33 C 1.0025(3) -0.1287(2) 0.23120(14) 0.0377(6) Uani 1 1 d U
C34 C 1.0792(3) -0.2232(2) 0.26761(16) 0.0443(7) Uani 1 1 d U
H34 H 1.1501 -0.2675 0.2397 0.053 Uiso 1 1 calc R
C35 C 1.0584(3) -0.2567(2) 0.34220(17) 0.0464(7) Uani 1 1 d U
H35 H 1.1099 -0.3244 0.3644 0.056 Uiso 1 1 calc R
C36 C 0.9630(3) -0.1910(2) 0.38320(14) 0.0379(6) Uani 1 1 d U
H36 H 0.9520 -0.2104 0.4339 0.045 Uiso 1 1 calc R
C37 C 0.8937(2) -0.06531(18) 0.27491(13) 0.0294(5) Uani 1 1 d U
C38 C 0.8809(2) -0.09427(19) 0.35011(12) 0.0290(5) Uani 1 1 d U
C39 C 0.7970(2) -0.02192(18) 0.39411(12) 0.0272(5) Uani 1 1 d U
H39 H 0.8111 -0.0392 0.4410 0.033 Uiso 1 1 calc R
C40 C 0.6511(2) 0.13312(18) 0.42690(11) 0.0253(5) Uani 1 1 d U
C41 C 0.5077(2) 0.1483(2) 0.46152(12) 0.0328(5) Uani 1 1 d U
H41 H 0.4464 0.1134 0.4523 0.039 Uiso 1 1 calc R
C42 C 0.4549(3) 0.2140(2) 0.50920(13) 0.0423(6) Uani 1 1 d U
H42 H 0.3574 0.2241 0.5330 0.051 Uiso 1 1 calc R
C43 C 0.5439(3) 0.2649(2) 0.52220(14) 0.0484(7) Uani 1 1 d U
H43 H 0.5071 0.3108 0.5547 0.058 Uiso 1 1 calc R
C44 C 0.6854(3) 0.2498(2) 0.48853(13) 0.0424(6) Uani 1 1 d U
H44 H 0.7458 0.2842 0.4989 0.051 Uiso 1 1 calc R
C45 C 0.7421(2) 0.18486(19) 0.43934(11) 0.0289(5) Uani 1 1 d U
C46 C 0.8960(2) 0.17281(19) 0.40143(12) 0.0302(5) Uani 1 1 d U
C47 C 0.9422(2) 0.20392(19) 0.32603(12) 0.0296(5) Uani 1 1 d U
C48 C 0.9964(3) 0.1288(2) 0.44088(14) 0.0414(6) Uani 1 1 d U
H48 H 0.9668 0.1091 0.4922 0.050 Uiso 1 1 calc R
C49 C 1.0852(3) 0.1906(2) 0.29162(14) 0.0398(6) Uani 1 1 d U
H49 H 1.1162 0.2131 0.2404 0.048 Uiso 1 1 calc R
C50 C 1.1819(3) 0.1444(2) 0.33263(16) 0.0490(7) Uani 1 1 d U
H50 H 1.2797 0.1340 0.3092 0.059 Uiso 1 1 calc R
C51 C 1.1391(3) 0.1133(3) 0.40658(16) 0.0534(8) Uani 1 1 d U
H51 H 1.2066 0.0814 0.4342 0.064 Uiso 1 1 calc R
C52 C 0.8816(3) 0.2992(3) 0.21409(13) 0.0504(7) Uani 1 1 d U
H52A H 0.9417 0.3527 0.2055 0.076 Uiso 1 1 calc R
H52B H 0.7980 0.3372 0.1961 0.076 Uiso 1 1 calc R
H52C H 0.9342 0.2421 0.1887 0.076 Uiso 1 1 calc R

loop_
_atom_site_aniso_label
_atom_site_aniso_U_11
_atom_site_aniso_U_22
_atom_site_aniso_U_33
_atom_site_aniso_U_23
_atom_site_aniso_U_13
_atom_site_aniso_U_12
V1 0.0251(2) 0.0190(2) 0.0231(2) -0.00360(15) -0.00877(15) -0.00232(15)
V2 0.0258(2) 0.0195(2) 0.0219(2) -0.00246(15) -0.00843(15) -0.00501(15)
O2 0.0313(9) 0.0310(9) 0.0347(9) -0.0044(7) -0.0118(7) -0.0099(7)
O6 0.0301(8) 0.0201(8) 0.0231(8) -0.0023(6) -0.0075(6) -0.0058(6)
O4 0.0395(9) 0.0182(8) 0.0246(8) -0.0059(6) -0.0120(7) -0.0003(7)
O3 0.0344(8) 0.0223(8) 0.0226(8) -0.0074(6) -0.0094(6) 0.0016(6)
O1 0.0385(9) 0.0299(9) 0.0377(9) -0.0032(7) -0.0150(7) -0.0130(7)
O5 0.0331(8) 0.0272(8) 0.0257(8) -0.0060(7) -0.0089(7) 0.0044(7)
O7 0.0295(8) 0.0431(10) 0.0233(8) 0.0061(7) -0.0092(7) -0.0089(7)
O8 0.0630(13) 0.0267(10) 0.0617(13) -0.0094(9) -0.0203(10) -0.0152(9)
N2 0.0237(9) 0.0228(10) 0.0273(10) -0.0059(8) -0.0060(7) -0.0028(7)
N1 0.0232(9) 0.0235(9) 0.0225(9) -0.0020(7) -0.0060(7) -0.0060(7)
C1 0.0286(12) 0.0393(14) 0.0302(13) -0.0078(11) -0.0086(10) 0.0008(10)
C2 0.0325(12) 0.0347(13) 0.0273(12) -0.0074(10) -0.0127(10) -0.0023(10)
C3 0.0370(14) 0.0477(16) 0.0284(13) -0.0059(11) -0.0033(11) -0.0101(12)
C4 0.0255(11) 0.0311(12) 0.0231(11) -0.0023(9) -0.0062(9) -0.0047(9)
C5 0.0248(11) 0.0274(12) 0.0266(11) -0.0014(9) -0.0119(9) -0.0066(9)
C6 0.0326(12) 0.0334(13) 0.0303(12) 0.0030(10) -0.0061(10) -0.0123(10)
C7 0.0454(15) 0.0240(12) 0.0451(15) 0.0000(11) -0.0100(12) -0.0144(11)
C8 0.0432(14) 0.0248(12) 0.0362(13) -0.0045(10) -0.0126(11) -0.0068(10)
C9 0.0308(12) 0.0216(11) 0.0285(12) -0.0030(9) -0.0122(9) -0.0055(9)
C10 0.0248(11) 0.0205(11) 0.0257(11) -0.0009(9) -0.0123(9) -0.0043(9)
C11 0.0298(11) 0.0217(11) 0.0296(12) -0.0072(9) -0.0117(9) -0.0013(9)
C12 0.0284(11) 0.0182(11) 0.0295(12) -0.0047(9) -0.0030(9) -0.0019(9)
C13 0.0331(13) 0.0286(13) 0.0436(14) -0.0101(11) -0.0052(11) -0.0048(10)
C14 0.0312(13) 0.0348(14) 0.0497(16) -0.0108(12) 0.0052(11) -0.0076(11)
C15 0.0380(14) 0.0314(13) 0.0340(13) -0.0048(11) 0.0050(11) -0.0020(11)
C16 0.0446(14) 0.0262(12) 0.0295(13) -0.0061(10) -0.0040(11) -0.0001(11)
C17 0.0351(12) 0.0197(11) 0.0271(12) -0.0036(9) -0.0039(9) -0.0012(9)
C18 0.0376(13) 0.0432(15) 0.0262(12) -0.0104(11) -0.0065(10) -0.0131(11)
C19 0.0556(16) 0.0492(16) 0.0270(13) -0.0095(11) -0.0073(11) -0.0278(13)
C21 0.116(3) 0.0269(16) 0.111(3) -0.0017(17) -0.056(3) -0.0264(18)
C22 0.072(2) 0.070(2) 0.0445(17) -0.0102(15) -0.0130(15) -0.0431(18)
C23 0.066(2) 0.114(3) 0.064(2) -0.016(2) -0.0143(18) -0.055(2)
C24 0.0412(17) 0.103(3) 0.076(2) -0.017(2) -0.0155(16) -0.0153(19)
C25 0.0410(15) 0.0616(19) 0.0498(17) -0.0128(15) -0.0121(13) -0.0087(14)
C26 0.0478(14) 0.0291(13) 0.0249(12) -0.0095(10) -0.0119(10) -0.0036(11)
C27 0.085(2) 0.0540(18) 0.0382(15) -0.0138(14) -0.0120(15) -0.0348(16)
C28 0.097(3) 0.0519(19) 0.0557(19) -0.0231(16) -0.0348(18) -0.0121(18)
C29 0.064(2) 0.056(2) 0.0433(17) -0.0119(15) 0.0119(15) -0.0085(16)
C30 0.091(2) 0.0513(19) 0.0448(17) -0.0239(15) -0.0229(17) 0.0047(17)
C31 0.085(3) 0.081(3) 0.060(2) -0.034(2) 0.0098(19) 0.021(2)
C32 0.0541(17) 0.0427(16) 0.0431(16) -0.0190(13) 0.0015(13) 0.0072(13)
C33 0.0341(13) 0.0290(13) 0.0472(15) -0.0146(11) -0.0068(11) 0.0005(10)
C34 0.0353(13) 0.0338(14) 0.0601(18) -0.0193(13) -0.0117(12) 0.0087(11)
C35 0.0401(15) 0.0297(14) 0.0665(19) -0.0103(13) -0.0243(13) 0.0094(12)
C36 0.0381(13) 0.0309(13) 0.0440(15) -0.0022(11) -0.0214(11) -0.0009(11)
C37 0.0258(11) 0.0239(11) 0.0367(13) -0.0070(10) -0.0082(10) -0.0024(9)
C38 0.0268(11) 0.0269(12) 0.0332(12) -0.0055(10) -0.0107(9) -0.0038(9)
C39 0.0280(11) 0.0263(12) 0.0270(12) 0.0001(9) -0.0114(9) -0.0079(9)
C40 0.0301(11) 0.0250(11) 0.0179(10) -0.0017(9) -0.0059(9) -0.0050(9)
C41 0.0319(12) 0.0352(13) 0.0244(11) -0.0023(10) -0.0037(9) -0.0058(10)
C42 0.0401(14) 0.0463(16) 0.0280(13) -0.0089(12) 0.0036(11) -0.0030(12)
C43 0.0587(17) 0.0536(17) 0.0309(14) -0.0204(13) -0.0010(12) -0.0077(14)
C44 0.0555(17) 0.0464(16) 0.0307(13) -0.0146(12) -0.0093(12) -0.0146(13)
C45 0.0348(12) 0.0309(12) 0.0204(11) -0.0029(9) -0.0084(9) -0.0081(10)
C46 0.0340(12) 0.0301(12) 0.0289(12) -0.0036(10) -0.0116(10) -0.0106(10)
C47 0.0294(12) 0.0295(12) 0.0299(12) -0.0006(10) -0.0103(10) -0.0107(10)
C48 0.0474(15) 0.0498(16) 0.0298(13) 0.0017(12) -0.0165(11) -0.0201(13)
C49 0.0316(13) 0.0482(16) 0.0329(13) 0.0035(11) -0.0081(10) -0.0138(12)
C50 0.0289(13) 0.0539(18) 0.0539(17) 0.0079(14) -0.0126(12) -0.0155(12)
C51 0.0429(15) 0.066(2) 0.0518(17) 0.0094(15) -0.0280(13) -0.0218(14)
C52 0.0430(15) 0.073(2) 0.0266(13) 0.0139(13) -0.0143(11) -0.0228(14)

loop_
_atom_type_symbol
_atom_type_description
_atom_type_scat_dispersion_real
_atom_type_scat_dispersion_imag
_atom_type_scat_source
C C 0.0033 0.0016 'International Tables Vol C Tables 4.2.6.8 and 6.1.1.4'
H H 0.0000 0.0000 'International Tables Vol C Tables 4.2.6.8 and 6.1.1.4'
N N 0.0061 0.0033 'International Tables Vol C Tables 4.2.6.8 and 6.1.1.4'
O O 0.0106 0.0060 'International Tables Vol C Tables 4.2.6.8 and 6.1.1.4'
V V 0.3005 0.5294 'International Tables Vol C Tables 4.2.6.8 and 6.1.1.4'

loop_
_geom_angle_atom_site_label_1
_geom_angle_atom_site_label_2
_geom_angle_atom_site_label_3
_geom_angle
O1 V1 O5 107.44(8)
O1 V1 O3 108.54(8)
O5 V1 O3 143.72(7)
O1 V1 O4 108.48(8)
O5 V1 O4 89.99(7)
O3 V1 O4 74.41(7)
O1 V1 N1 98.89(8)
O5 V1 N1 86.40(7)
O3 V1 N1 92.56(7)
O4 V1 N1 152.19(7)
O2 V2 O6 113.14(8)
O2 V2 O3 115.96(8)
O6 V2 O3 130.65(7)
O2 V2 O4 104.33(8)
O6 V2 O4 88.88(7)
O3 V2 O4 74.82(7)
O2 V2 N2 100.36(8)
O6 V2 N2 86.55(7)
O3 V2 N2 89.45(7)
O4 V2 N2 154.68(7)
C10 O6 V2 137.07(14)
C26 O4 V1 128.66(13)
C26 O4 V2 122.82(13)
V1 O4 V2 104.41(7)
V2 O3 V1 105.77(7)
V2 O3 H3A 127.1
V1 O3 H3A 127.1
C37 O5 V1 130.17(14)
C47 O7 C52 117.52(18)
C19 O8 C21 118.7(2)
C11 N2 C12 117.06(18)
C11 N2 V2 125.26(15)
C12 N2 V2 117.68(14)
C39 N1 C40 115.98(18)
C39 N1 V1 122.02(15)
C40 N1 V1 121.96(13)
C4 C1 H1A 109.5
C4 C1 H1B 109.5
H1A C1 H1B 109.5
C4 C1 H1C 109.5
H1A C1 H1C 109.5
H1B C1 H1C 109.5
C4 C2 H2A 109.5
C4 C2 H2B 109.5
H2A C2 H2B 109.5
C4 C2 H2C 109.5
H2A C2 H2C 109.5
H2B C2 H2C 109.5
C4 C3 H111 109.5
C4 C3 H3B 109.5
H111 C3 H3B 109.5
C4 C3 H3C 109.5
H111 C3 H3C 109.5
H3B C3 H3C 109.5
C2 C4 C5 107.96(18)
C2 C4 C3 107.38(19)
C5 C4 C3 112.0(2)
C2 C4 C1 111.5(2)
C5 C4 C1 111.14(18)
C3 C4 C1 106.79(19)
C6 C5 C10 117.0(2)
C6 C5 C4 122.2(2)
C10 C5 C4 120.7(2)
C5 C6 C7 123.5(2)
C5 C6 H6 118.3
C7 C6 H6 118.3
C8 C7 C6 119.5(2)
C8 C7 H7 120.2
C6 C7 H7 120.2
C7 C8 C9 120.0(2)
C7 C8 H8 120.0
C9 C8 H8 120.0
C8 C9 C10 120.2(2)
C8 C9 C11 117.4(2)
C10 C9 C11 122.4(2)
O6 C10 C9 120.55(19)
O6 C10 C5 119.74(19)
C9 C10 C5 119.7(2)
N2 C11 C9 127.7(2)
N2 C11 H11 116.2
C9 C11 H11 116.2
C13 C12 C17 120.1(2)
C13 C12 N2 118.4(2)
C17 C12 N2 121.3(2)
C14 C13 C12 120.3(2)
C14 C13 H13 119.8
C12 C13 H13 119.8
C15 C14 C13 120.0(2)
C15 C14 H14 120.0
C13 C14 H14 120.0
C14 C15 C16 120.1(2)
C14 C15 H15 120.0
C16 C15 H15 120.0
C15 C16 C17 121.4(2)
C15 C16 H16 119.3
C17 C16 H16 119.3
C16 C17 C12 118.2(2)
C16 C17 C18 119.4(2)
C12 C17 C18 122.4(2)
C25 C18 C19 118.8(3)
C25 C18 C17 121.0(2)
C19 C18 C17 120.2(2)
O8 C19 C22 124.4(3)
O8 C19 C18 114.4(2)
C22 C19 C18 121.2(3)
O8 C21 H21A 109.5
O8 C21 H21B 109.5
H21A C21 H21B 109.5
O8 C21 H21C 109.5
H21A C21 H21C 109.5
H21B C21 H21C 109.5
C19 C22 C23 119.3(3)
C19 C22 H22 120.4
C23 C22 H22 120.4
C22 C23 C24 121.3(3)
C22 C23 H23 119.4
C24 C23 H23 119.4
C23 C24 C25 119.3(3)
C23 C24 H24 120.3
C25 C24 H24 120.3
C18 C25 C24 120.2(3)
C18 C25 H25 119.9
C24 C25 H25 119.9
O4 C26 C27 112.1(2)
O4 C26 H26A 109.2
C27 C26 H26A 109.2
O4 C26 H26B 109.2
C27 C26 H26B 109.2
H26A C26 H26B 107.9
C26 C27 C28 112.9(3)
C26 C27 H27A 109.0
C28 C27 H27A 109.0
C26 C27 H27B 109.0
C28 C27 H27B 109.0
H27A C27 H27B 107.8
C27 C28 H28A 109.5
C27 C28 H28B 109.5
H28A C28 H28B 109.5
C27 C28 H28C 109.5
H28A C28 H28C 109.5
H28B C28 H28C 109.5
C32 C29 H29A 109.5
C32 C29 H29B 109.5
H29A C29 H29B 109.5
C32 C29 H29C 109.5
H29A C29 H29C 109.5
H29B C29 H29C 109.5
C32 C30 H30A 109.5
C32 C30 H30B 109.5
H30A C30 H30B 109.5
C32 C30 H30C 109.5
H30A C30 H30C 109.5
H30B C30 H30C 109.5
C32 C31 H31A 109.5
C32 C31 H31B 109.5
H31A C31 H31B 109.5
C32 C31 H31C 109.5
H31A C31 H31C 109.5
H31B C31 H31C 109.5
C30 C32 C33 109.1(2)
C30 C32 C29 111.6(3)
C33 C32 C29 110.7(2)
C30 C32 C31 107.2(3)
C33 C32 C31 111.3(3)
C29 C32 C31 106.9(3)
C34 C33 C37 116.6(2)
C34 C33 C32 122.2(2)
C37 C33 C32 121.2(2)
C35 C34 C33 124.1(2)
C35 C34 H34 117.9
C33 C34 H34 117.9
C36 C35 C34 119.1(2)
C36 C35 H35 120.4
C34 C35 H35 120.4
C35 C36 C38 119.9(2)
C35 C36 H36 120.1
C38 C36 H36 120.1
O5 C37 C38 121.1(2)
O5 C37 C33 119.9(2)
C38 C37 C33 119.0(2)
C36 C38 C37 120.9(2)
C36 C38 C39 117.0(2)
C37 C38 C39 121.8(2)
N1 C39 C38 127.5(2)
N1 C39 H39 116.3
C38 C39 H39 116.3
C41 C40 C45 120.6(2)
C41 C40 N1 119.1(2)
C45 C40 N1 120.27(19)
C42 C41 C40 119.9(2)
C42 C41 H41 120.0
C40 C41 H41 120.0
C43 C42 C41 119.9(2)
C43 C42 H42 120.0
C41 C42 H42 120.0
C44 C43 C42 120.4(2)
C44 C43 H43 119.8
C42 C43 H43 119.8
C43 C44 C45 121.1(3)
C43 C44 H44 119.4
C45 C44 H44 119.4
C40 C45 C44 117.9(2)
C40 C45 C46 122.0(2)
C44 C45 C46 120.1(2)
C48 C46 C47 118.4(2)
C48 C46 C45 120.3(2)
C47 C46 C45 121.3(2)
O7 C47 C49 123.4(2)
O7 C47 C46 115.9(2)
C49 C47 C46 120.6(2)
C51 C48 C46 121.1(2)
C51 C48 H48 119.5
C46 C48 H48 119.5
C50 C49 C47 119.3(2)
C50 C49 H49 120.3
C47 C49 H49 120.3
C51 C50 C49 121.1(3)
C51 C50 H50 119.5
C49 C50 H50 119.5
C50 C51 C48 119.5(2)
C50 C51 H51 120.2
C48 C51 H51 120.2
O7 C52 H52A 109.5
O7 C52 H52B 109.5
H52A C52 H52B 109.5
O7 C52 H52C 109.5
H52A C52 H52C 109.5
H52B C52 H52C 109.5

loop_
_geom_bond_atom_site_label_1
_geom_bond_atom_site_label_2
_geom_bond_distance
V1 O1 1.5841(17)
V1 O5 1.9267(17)
V1 O3 1.9717(16)
V1 O4 1.9751(16)
V1 N1 2.0803(18)
V2 O2 1.5909(16)
V2 O6 1.8977(17)
V2 O3 1.9479(16)
V2 O4 1.9803(16)
V2 N2 2.0943(19)
O6 C10 1.322(3)
O4 C26 1.438(3)
O3 H3A 0.8401
O5 C37 1.322(3)
O7 C47 1.369(3)
O7 C52 1.428(3)
O8 C19 1.362(3)
O8 C21 1.438(3)
N2 C11 1.298(3)
N2 C12 1.436(3)
N1 C39 1.295(3)
N1 C40 1.433(3)
C1 C4 1.539(3)
C1 H1A 0.9800
C1 H1B 0.9800
C1 H1C 0.9800
C2 C4 1.534(3)
C2 H2A 0.9800
C2 H2B 0.9800
C2 H2C 0.9800
C3 C4 1.538(3)
C3 H111 0.9800
C3 H3B 0.9800
C3 H3C 0.9800
C4 C5 1.536(3)
C5 C6 1.388(3)
C5 C10 1.418(3)
C6 C7 1.394(3)
C6 H6 0.9500
C7 C8 1.359(4)
C7 H7 0.9500
C8 C9 1.409(3)
C8 H8 0.9500
C9 C10 1.417(3)
C9 C11 1.434(3)
C11 H11 0.9500
C12 C13 1.398(3)
C12 C17 1.403(3)
C13 C14 1.386(4)
C13 H13 0.9500
C14 C15 1.377(4)
C14 H14 0.9500
C15 C16 1.384(4)
C15 H15 0.9500
C16 C17 1.396(3)
C16 H16 0.9500
C17 C18 1.492(3)
C18 C25 1.385(4)
C18 C19 1.402(4)
C19 C22 1.371(4)
C21 H21A 0.9800
C21 H21B 0.9800
C21 H21C 0.9800
C22 C23 1.377(5)
C22 H22 0.9500
C23 C24 1.381(5)
C23 H23 0.9500
C24 C25 1.396(5)
C24 H24 0.9500
C25 H25 0.9500
C26 C27 1.495(4)
C26 H26A 0.9900
C26 H26B 0.9900
C27 C28 1.519(4)
C27 H27A 0.9900
C27 H27B 0.9900
C28 H28A 0.9800
C28 H28B 0.9800
C28 H28C 0.9800
C29 C32 1.541(4)
C29 H29A 0.9800
C29 H29B 0.9800
C29 H29C 0.9800
C30 C32 1.526(5)
C30 H30A 0.9800
C30 H30B 0.9800
C30 H30C 0.9800
C31 C32 1.543(4)
C31 H31A 0.9800
C31 H31B 0.9800
C31 H31C 0.9800
C32 C33 1.529(4)
C33 C34 1.393(4)
C33 C37 1.433(3)
C34 C35 1.390(4)
C34 H34 0.9500
C35 C36 1.366(4)
C35 H35 0.9500
C36 C38 1.410(3)
C36 H36 0.9500
C37 C38 1.415(3)
C38 C39 1.427(3)
C39 H39 0.9500
C40 C41 1.394(3)
C40 C45 1.396(3)
C41 C42 1.379(3)
C41 H41 0.9500
C42 C43 1.377(4)
C42 H42 0.9500
C43 C44 1.374(4)
C43 H43 0.9500
C44 C45 1.397(3)
C44 H44 0.9500
C45 C46 1.499(3)
C46 C48 1.389(3)
C46 C47 1.398(3)
C47 C49 1.390(3)
C48 C51 1.387(4)
C48 H48 0.9500
C49 C50 1.381(4)
C49 H49 0.9500
C50 C51 1.370(4)
C50 H50 0.9500
C51 H51 0.9500
C52 H52A 0.9800
C52 H52B 0.9800
C52 H52C 0.9800

loop_
_geom_torsion_atom_site_label_1
_geom_torsion_atom_site_label_2
_geom_torsion_atom_site_label_3
_geom_torsion_atom_site_label_4
_geom_torsion
O2 V2 O6 C10 92.4(2)
O3 V2 O6 C10 -93.7(2)
O4 V2 O6 C10 -162.5(2)
N2 V2 O6 C10 -7.4(2)
O1 V1 O4 C26 -58.4(2)
O5 V1 O4 C26 50.03(19)
O3 V1 O4 C26 -163.15(19)
N1 V1 O4 C26 132.29(19)
O1 V1 O4 V2 98.87(9)
O5 V1 O4 V2 -152.71(8)
O3 V1 O4 V2 -5.89(7)
N1 V1 O4 V2 -70.45(16)
O2 V2 O4 C26 51.40(18)
O6 V2 O4 C26 -62.23(17)
O3 V2 O4 C26 164.90(18)
N2 V2 O4 C26 -141.73(18)
O2 V2 O4 V1 -107.55(9)
O6 V2 O4 V1 138.82(8)
O3 V2 O4 V1 5.95(7)
N2 V2 O4 V1 59.32(19)
O2 V2 O3 V1 92.81(9)
O6 V2 O3 V1 -80.95(10)
O4 V2 O3 V1 -6.00(7)
N2 V2 O3 V1 -165.93(8)
O1 V1 O3 V2 -98.66(9)
O5 V1 O3 V2 73.68(13)
O4 V1 O3 V2 6.03(7)
N1 V1 O3 V2 161.08(8)
O1 V1 O5 C37 -64.3(2)
O3 V1 O5 C37 123.37(19)
O4 V1 O5 C37 -173.7(2)
N1 V1 O5 C37 33.9(2)
O2 V2 N2 C11 -105.91(19)
O6 V2 N2 C11 7.00(18)
O3 V2 N2 C11 137.78(18)
O4 V2 N2 C11 87.0(2)
O2 V2 N2 C12 74.91(16)
O6 V2 N2 C12 -172.18(15)
O3 V2 N2 C12 -41.40(15)
O4 V2 N2 C12 -92.2(2)
O1 V1 N1 C39 78.81(19)
O5 V1 N1 C39 -28.29(18)
O3 V1 N1 C39 -171.97(18)
O4 V1 N1 C39 -111.4(2)
O1 V1 N1 C40 -99.00(17)
O5 V1 N1 C40 153.90(17)
O3 V1 N1 C40 10.22(16)
O4 V1 N1 C40 70.8(2)
C2 C4 C5 C6 -111.7(2)
C3 C4 C5 C6 6.3(3)
C1 C4 C5 C6 125.6(2)
C2 C4 C5 C10 65.2(2)
C3 C4 C5 C10 -176.8(2)
C1 C4 C5 C10 -57.5(3)
C10 C5 C6 C7 1.1(3)
C4 C5 C6 C7 178.1(2)
C5 C6 C7 C8 -1.2(4)
C6 C7 C8 C9 0.4(4)
C7 C8 C9 C10 0.5(4)
C7 C8 C9 C11 179.7(2)
V2 O6 C10 C9 5.1(3)
V2 O6 C10 C5 -174.84(14)
C8 C9 C10 O6 179.3(2)
C11 C9 C10 O6 0.2(3)
C8 C9 C10 C5 -0.7(3)
C11 C9 C10 C5 -179.8(2)
C6 C5 C10 O6 179.88(19)
C4 C5 C10 O6 2.8(3)
C6 C5 C10 C9 -0.1(3)
C4 C5 C10 C9 -177.13(19)
C12 N2 C11 C9 173.5(2)
V2 N2 C11 C9 -5.7(3)
C8 C9 C11 N2 -178.4(2)
C10 C9 C11 N2 0.8(4)
C11 N2 C12 C13 130.7(2)
V2 N2 C12 C13 -50.0(2)
C11 N2 C12 C17 -53.3(3)
V2 N2 C12 C17 125.97(18)
C17 C12 C13 C14 0.7(3)
N2 C12 C13 C14 176.8(2)
C12 C13 C14 C15 -0.4(4)
C13 C14 C15 C16 -0.2(4)
C14 C15 C16 C17 0.4(4)
C15 C16 C17 C12 -0.1(3)
C15 C16 C17 C18 -178.7(2)
C13 C12 C17 C16 -0.4(3)
N2 C12 C17 C16 -176.39(19)
C13 C12 C17 C18 178.1(2)
N2 C12 C17 C18 2.2(3)
C16 C17 C18 C25 95.1(3)
C12 C17 C18 C25 -83.4(3)
C16 C17 C18 C19 -82.7(3)
C12 C17 C18 C19 98.7(3)
C21 O8 C19 C22 0.0(4)
C21 O8 C19 C18 -179.4(3)
C25 C18 C19 O8 178.9(2)
C17 C18 C19 O8 -3.2(3)
C25 C18 C19 C22 -0.5(4)
C17 C18 C19 C22 177.4(2)
O8 C19 C22 C23 -179.4(3)
C18 C19 C22 C23 -0.1(4)
C19 C22 C23 C24 0.9(5)
C22 C23 C24 C25 -1.1(6)
C19 C18 C25 C24 0.3(4)
C17 C18 C25 C24 -177.6(3)
C23 C24 C25 C18 0.5(5)
V1 O4 C26 C27 63.9(3)
V2 O4 C26 C27 -89.7(2)
O4 C26 C27 C28 -177.7(2)
C30 C32 C33 C34 109.4(3)
C29 C32 C33 C34 -127.4(3)
C31 C32 C33 C34 -8.7(4)
C30 C32 C33 C37 -69.3(3)
C29 C32 C33 C37 53.8(3)
C31 C32 C33 C37 172.5(3)
C37 C33 C34 C35 -1.7(4)
C32 C33 C34 C35 179.5(3)
C33 C34 C35 C36 -3.9(4)
C34 C35 C36 C38 4.0(4)
V1 O5 C37 C38 -20.1(3)
V1 O5 C37 C33 162.25(17)
C34 C33 C37 O5 -175.3(2)
C32 C33 C37 O5 3.5(4)
C34 C33 C37 C38 6.9(4)
C32 C33 C37 C38 -174.2(2)
C35 C36 C38 C37 1.4(4)
C35 C36 C38 C39 -172.0(2)
O5 C37 C38 C36 175.3(2)
C33 C37 C38 C36 -7.0(4)
O5 C37 C38 C39 -11.6(3)
C33 C37 C38 C39 166.1(2)
C40 N1 C39 C38 -170.1(2)
V1 N1 C39 C38 12.0(3)
C36 C38 C39 N1 -172.4(2)
C37 C38 C39 N1 14.2(4)
C39 N1 C40 C41 -118.9(2)
V1 N1 C40 C41 59.1(2)
C39 N1 C40 C45 61.9(3)
V1 N1 C40 C45 -120.17(19)
C45 C40 C41 C42 -0.7(3)
N1 C40 C41 C42 -179.9(2)
C40 C41 C42 C43 0.3(4)
C41 C42 C43 C44 -0.7(4)
C42 C43 C44 C45 1.4(4)
C41 C40 C45 C44 1.4(3)
N1 C40 C45 C44 -179.4(2)
C41 C40 C45 C46 -178.3(2)
N1 C40 C45 C46 0.9(3)
C43 C44 C45 C40 -1.7(4)
C43 C44 C45 C46 177.9(2)
C40 C45 C46 C48 -120.9(3)
C44 C45 C46 C48 59.4(3)
C40 C45 C46 C47 58.3(3)
C44 C45 C46 C47 -121.4(3)
C52 O7 C47 C49 -9.7(4)
C52 O7 C47 C46 169.3(2)
C48 C46 C47 O7 -178.8(2)
C45 C46 C47 O7 2.0(3)
C48 C46 C47 C49 0.2(4)
C45 C46 C47 C49 -179.0(2)
C47 C46 C48 C51 -1.6(4)
C45 C46 C48 C51 177.6(3)
O7 C47 C49 C50 -179.9(2)
C46 C47 C49 C50 1.1(4)
C47 C49 C50 C51 -1.2(4)
C49 C50 C51 C48 -0.2(5)
C46 C48 C51 C50 1.7(5)
